data_7121499
loop_
_publ_author_name
'Wang, Kai-Yao'
'Ding, Dong'
'Zhang, Shu'
'Wang, Yanlong'
'Liu, Wei'
'Wang, Shuao'
'Wang, Shuai-Hua'
'Liu, Dan'
'Wang, Cheng'

_publ_section_title
;
 Preparation of thermochromic selenidostannates in deep eutectic solvents.
;
_journal_issue 38
_journal_name_full 'Chemical communications (Cambridge, England)'
_journal_page_first 4806
_journal_page_last 4809
_journal_paper_doi 10.1039/c8cc01614c
_journal_volume 54
_journal_year 2018
_chemical_formula_sum 'C12 H32 N2 Se7 Sn3'
_chemical_formula_weight 1113.18
_space_group_crystal_system orthorhombic
_space_group_IT_number 61
_space_group_name_Hall '-P 2ac 2ab'
_space_group_name_H-M_alt 'P b c a'
_symmetry_space_group_name_Hall '-P 2ac 2ab'
_symmetry_space_group_name_H-M 'P b c a'
_atom_sites_solution_hydrogens geom
_audit_creation_method SHELXL-2014/7
_audit_update_record
;
2018-02-04 deposited with the CCDC.
2018-04-13 downloaded from the CCDC.
;
_cell_angle_alpha 90
_cell_angle_beta 90
_cell_angle_gamma 90
_cell_formula_units_Z 8
_cell_length_a 17.4028(11)
_cell_length_b 13.7025(6)
_cell_length_c 23.9113(9)
_cell_measurement_reflns_used 7789
_cell_measurement_temperature 100(2)
_cell_measurement_theta_max 29.0290
_cell_measurement_theta_min 2.9070
_cell_volume 5701.9(5)
_computing_cell_refinement 'CrysAlisPro 1.171.39.28b (Rigaku OD, 2015)'
_computing_data_collection 'CrysAlisPro 1.171.39.28b (Rigaku OD, 2015)'
_computing_data_reduction 'CrysAlisPro 1.171.39.28b (Rigaku OD, 2015)'
_computing_structure_refinement 'SHELXL-2014/7 (Sheldrick, 2014)'
_diffrn_ambient_temperature 100(2)
_diffrn_measured_fraction_theta_full 0.997
_diffrn_measured_fraction_theta_max 0.998
_diffrn_measurement_device_type 'XtaLAB AFC12 (RINC): Kappa dual offset/far'
_diffrn_measurement_method '\w scans'
_diffrn_radiation_type MoK\a
_diffrn_radiation_wavelength 0.71073
_diffrn_reflns_av_R_equivalents 0.1132
_diffrn_reflns_av_unetI/netI 0.0484
_diffrn_reflns_Laue_measured_fraction_full 0.997
_diffrn_reflns_Laue_measured_fraction_max 0.998
_diffrn_reflns_limit_h_max 21
_diffrn_reflns_limit_h_min -21
_diffrn_reflns_limit_k_max 17
_diffrn_reflns_limit_k_min -17
_diffrn_reflns_limit_l_max 29
_diffrn_reflns_limit_l_min -29
_diffrn_reflns_number 56029
_diffrn_reflns_point_group_measured_fraction_full 0.997
_diffrn_reflns_point_group_measured_fraction_max 0.998
_diffrn_reflns_theta_full 25.242
_diffrn_reflns_theta_max 26.372
_diffrn_reflns_theta_min 3.408
_diffrn_source 'fine-focus sealed X-ray tube'
_exptl_absorpt_coefficient_mu 11.547
_exptl_absorpt_correction_T_max 1.00000
_exptl_absorpt_correction_T_min 0.47865
_exptl_absorpt_correction_type multi-scan
_exptl_crystal_colour YELLOW
_exptl_crystal_density_diffrn 2.593
_exptl_crystal_description PLATE
_exptl_crystal_F_000 4048
_exptl_crystal_size_max 0.110
_exptl_crystal_size_mid 0.080
_exptl_crystal_size_min 0.040
_refine_diff_density_max 2.960
_refine_diff_density_min -1.322
_refine_diff_density_rms 0.322
_refine_ls_extinction_method none
_refine_ls_goodness_of_fit_ref 1.031
_refine_ls_hydrogen_treatment constr
_refine_ls_matrix_type full
_refine_ls_number_parameters 191
_refine_ls_number_reflns 5818
_refine_ls_number_restraints 10
_refine_ls_restrained_S_all 1.031
_refine_ls_R_factor_all 0.1097
_refine_ls_R_factor_gt 0.0775
_refine_ls_shift/su_max 0.001
_refine_ls_shift/su_mean 0.000
_refine_ls_structure_factor_coef Fsqd
_refine_ls_weighting_details 'w=1/[\s^2^(Fo^2^)+(0.0630P)^2^+362.3426P] where P=(Fo^2^+2Fc^2^)/3'
_refine_ls_weighting_scheme calc
_refine_ls_wR_factor_gt 0.1756
_refine_ls_wR_factor_ref 0.1958
_reflns_Friedel_coverage 0.000
_reflns_number_gt 4281
_reflns_number_total 5818
_reflns_threshold_expression 'I > 2\s(I)'
_cod_data_source_file c8cc01614c2.cif
_cod_data_source_block wky
_cod_depositor_comments 'Adding full bibliography for 7121499--7121514.cif.'
_cod_database_code 7121499
_shelx_shelxl_version_number 2014/7
_shelx_space_group_comment
;
The symmetry employed for this shelxl refinement is uniquely defined
by the following loop, which should always be used as a source of
symmetry information in preference to the above space-group names.
They are only intended as comments.
;

loop_
_space_group_symop_operation_xyz
'x, y, z'
'-x+1/2, -y, z+1/2'
'-x, y+1/2, -z+1/2'
'x+1/2, -y+1/2, -z'
'-x, -y, -z'
'x-1/2, y, -z-1/2'
'x, -y-1/2, z-1/2'
'-x-1/2, y-1/2, z'

loop_
_atom_site_label
_atom_site_type_symbol
_atom_site_fract_x
_atom_site_fract_y
_atom_site_fract_z
_atom_site_U_iso_or_equiv
_atom_site_adp_type
_atom_site_occupancy
_atom_site_site_symmetry_order
_atom_site_calc_flag
_atom_site_refinement_flags_posn
_atom_site_refinement_flags_adp
Sn1 Sn -0.00294(7) 0.02221(7) 0.42370(4) 0.0262(3) Uani 1 1 d . .
Sn2 Sn -0.00283(7) 0.19671(7) 0.30285(4) 0.0288(3) Uani 1 1 d . .
Sn3 Sn -0.00503(7) -0.07523(7) 0.27628(4) 0.0282(3) Uani 1 1 d . .
Se1 Se -0.06279(11) -0.12255(12) 0.37140(7) 0.0331(4) Uani 1 1 d . .
Se2 Se -0.05979(11) 0.19120(12) 0.40192(6) 0.0315(4) Uani 1 1 d . .
Se3 Se -0.06301(12) 0.07784(12) 0.23242(7) 0.0374(5) Uani 1 1 d . .
Se4 Se 0.10607(10) 0.00274(13) 0.49235(6) 0.0324(4) Uani 1 1 d . .
Se5 Se 0.09298(10) 0.04759(11) 0.33414(6) 0.0274(4) Uani 1 1 d . .
Se6 Se -0.10473(11) 0.33253(12) 0.26789(8) 0.0371(4) Uani 1 1 d . .
Se7 Se 0.10613(12) 0.30908(13) 0.27732(8) 0.0377(4) Uani 1 1 d . .
N1 N 0.2056(11) 0.0973(13) 0.1552(9) 0.066(6) Uani 1 1 d D .
N2 N 0.200(2) -0.263(3) 0.4068(13) 0.138(16) Uani 1 1 d D .
C1 C 0.231(2) 0.202(2) 0.1469(19) 0.133(17) Uani 1 1 d . .
H1A H 0.2872 0.2062 0.1515 0.199 Uiso 1 1 calc R U
H1B H 0.2173 0.2236 0.1092 0.199 Uiso 1 1 calc R U
H1C H 0.2062 0.2439 0.1746 0.199 Uiso 1 1 calc R U
C2 C 0.1238(18) 0.084(3) 0.1491(17) 0.123(15) Uani 1 1 d . .
H2A H 0.0969 0.1273 0.1754 0.184 Uiso 1 1 calc R U
H2B H 0.1086 0.1009 0.1108 0.184 Uiso 1 1 calc R U
H2C H 0.1103 0.0164 0.1570 0.184 Uiso 1 1 calc R U
C9 C 0.123(3) -0.259(4) 0.4184(18) 0.16(2) Uani 1 1 d . .
H9A H 0.0937 -0.2754 0.3846 0.242 Uiso 1 1 calc R U
H9B H 0.1109 -0.3068 0.4478 0.242 Uiso 1 1 calc R U
H9C H 0.1091 -0.1938 0.4311 0.242 Uiso 1 1 calc R U
C4 C 0.246(2) 0.034(3) 0.116(2) 0.22(3) Uani 1 1 d D .
H4A H 0.2962 0.0200 0.1347 0.260 Uiso 1 1 calc R U
H4B H 0.2584 0.0759 0.0838 0.260 Uiso 1 1 calc R U
C3 C 0.232(3) 0.063(4) 0.2111(14) 0.18(3) Uani 1 1 d . .
H3A H 0.2873 0.0721 0.2144 0.273 Uiso 1 1 calc R U
H3B H 0.2054 0.1002 0.2403 0.273 Uiso 1 1 calc R U
H3C H 0.2194 -0.0066 0.2152 0.273 Uiso 1 1 calc R U
C8 C 0.226(2) -0.337(3) 0.367(2) 0.19(3) Uani 1 1 d . .
H8A H 0.2819 -0.3317 0.3627 0.282 Uiso 1 1 calc R U
H8B H 0.2133 -0.4018 0.3819 0.282 Uiso 1 1 calc R U
H8C H 0.2008 -0.3271 0.3313 0.282 Uiso 1 1 calc R U
C7 C 0.214(4) -0.155(4) 0.377(2) 0.21(3) Uani 1 1 d . .
H7A H 0.2684 -0.1490 0.3665 0.312 Uiso 1 1 calc R U
H7B H 0.1821 -0.1503 0.3433 0.312 Uiso 1 1 calc R U
H7C H 0.2003 -0.1034 0.4032 0.312 Uiso 1 1 calc R U
C5 C 0.221(4) -0.059(3) 0.093(2) 0.30(4) Uiso 1 1 d D .
H5A H 0.2678 -0.1002 0.0943 0.354 Uiso 1 1 calc R U
H5B H 0.1865 -0.0859 0.1219 0.354 Uiso 1 1 calc R U
C11 C 0.337(3) -0.215(7) 0.452(2) 0.33(5) Uiso 1 1 d D .
H11A H 0.3376 -0.1469 0.4389 0.401 Uiso 1 1 calc R U
H11B H 0.3597 -0.2538 0.4209 0.401 Uiso 1 1 calc R U
C12 C 0.396(2) -0.218(4) 0.496(2) 0.18(2) Uiso 1 1 d D .
H12A H 0.4449 -0.1944 0.4807 0.270 Uiso 1 1 calc R U
H12B H 0.3801 -0.1770 0.5272 0.270 Uiso 1 1 calc R U
H12C H 0.4025 -0.2857 0.5089 0.270 Uiso 1 1 calc R U
C10 C 0.255(2) -0.242(5) 0.4502(17) 0.20(2) Uiso 1 1 d D .
H10A H 0.2525 -0.3001 0.4746 0.240 Uiso 1 1 calc R U
H10B H 0.2304 -0.1889 0.4719 0.240 Uiso 1 1 calc R U
C6 C 0.184(5) -0.090(6) 0.041(3) 0.379 Uiso 1 1 d D U
H6A H 0.1766 -0.1605 0.0408 0.568 Uiso 1 1 calc R U
H6B H 0.1343 -0.0571 0.0369 0.568 Uiso 1 1 calc R U
H6C H 0.2169 -0.0716 0.0088 0.568 Uiso 1 1 calc R U

loop_
_atom_site_aniso_label
_atom_site_aniso_U_11
_atom_site_aniso_U_22
_atom_site_aniso_U_33
_atom_site_aniso_U_23
_atom_site_aniso_U_13
_atom_site_aniso_U_12
Sn1 0.0423(7) 0.0215(5) 0.0148(4) 0.0022(4) -0.0025(4) 0.0001(5)
Sn2 0.0491(7) 0.0175(5) 0.0197(5) 0.0034(4) 0.0019(5) 0.0017(5)
Sn3 0.0476(7) 0.0175(5) 0.0196(5) -0.0029(4) -0.0010(5) 0.0026(5)
Se1 0.0529(11) 0.0230(8) 0.0235(8) 0.0003(6) 0.0006(7) -0.0081(8)
Se2 0.0516(11) 0.0230(8) 0.0199(7) 0.0001(6) 0.0028(7) 0.0065(7)
Se3 0.0650(13) 0.0250(8) 0.0223(8) 0.0006(6) -0.0116(8) 0.0060(8)
Se4 0.0368(10) 0.0428(10) 0.0174(7) 0.0039(7) -0.0017(7) -0.0011(8)
Se5 0.0436(10) 0.0185(7) 0.0202(7) -0.0002(6) 0.0003(7) -0.0005(7)
Se6 0.0462(11) 0.0219(8) 0.0432(10) 0.0129(7) 0.0036(8) 0.0031(8)
Se7 0.0483(11) 0.0287(9) 0.0361(9) 0.0137(7) -0.0049(8) -0.0030(8)
N1 0.057(13) 0.050(11) 0.090(15) 0.026(11) 0.013(11) -0.004(9)
N2 0.16(3) 0.16(3) 0.09(2) -0.06(2) -0.07(2) 0.12(3)
C1 0.12(3) 0.051(17) 0.23(5) 0.03(2) 0.07(3) -0.005(18)
C2 0.07(2) 0.14(3) 0.15(3) 0.09(3) -0.01(2) -0.03(2)
C9 0.15(4) 0.22(5) 0.11(3) -0.09(4) 0.01(3) 0.06(4)
C4 0.17(4) 0.20(5) 0.28(6) -0.20(5) 0.15(4) -0.09(4)
C3 0.25(6) 0.24(6) 0.06(2) 0.00(3) -0.04(3) -0.10(5)
C8 0.07(2) 0.21(5) 0.28(6) -0.18(5) -0.01(3) 0.06(3)
C7 0.31(8) 0.15(5) 0.16(5) -0.06(4) 0.04(5) 0.09(5)

loop_
_atom_type_symbol
_atom_type_description
_atom_type_scat_dispersion_real
_atom_type_scat_dispersion_imag
_atom_type_scat_source
C C 0.0033 0.0016 'International Tables Vol C Tables 4.2.6.8 and 6.1.1.4'
H H 0.0000 0.0000 'International Tables Vol C Tables 4.2.6.8 and 6.1.1.4'
N N 0.0061 0.0033 'International Tables Vol C Tables 4.2.6.8 and 6.1.1.4'
Se Se -0.0929 2.2259 'International Tables Vol C Tables 4.2.6.8 and 6.1.1.4'
Sn Sn -0.6537 1.4246 'International Tables Vol C Tables 4.2.6.8 and 6.1.1.4'

loop_
_geom_angle_atom_site_label_1
_geom_angle_atom_site_label_2
_geom_angle_atom_site_label_3
_geom_angle
_geom_angle_site_symmetry_1
_geom_angle_site_symmetry_3
Se4 Sn1 Se1 122.73(7) . .
Se4 Sn1 Se2 121.09(7) . .
Se1 Sn1 Se2 116.18(7) . .
Se4 Sn1 Se4 90.16(6) . 5_556
Se1 Sn1 Se4 89.70(6) . 5_556
Se2 Sn1 Se4 90.51(6) . 5_556
Se4 Sn1 Se5 93.66(6) . .
Se1 Sn1 Se5 87.96(6) . .
Se2 Sn1 Se5 87.81(6) . .
Se4 Sn1 Se5 176.16(7) 5_556 .
Se7 Sn2 Se3 122.44(7) . .
Se7 Sn2 Se2 122.15(7) . .
Se3 Sn2 Se2 115.40(7) . .
Se7 Sn2 Se6 89.89(7) . .
Se3 Sn2 Se6 88.07(7) . .
Se2 Sn2 Se6 93.00(7) . .
Se7 Sn2 Se5 93.67(7) . .
Se3 Sn2 Se5 87.38(6) . .
Se2 Sn2 Se5 87.77(6) . .
Se6 Sn2 Se5 175.26(7) . .
Se6 Sn3 Se3 122.62(7) 3_545 .
Se6 Sn3 Se1 122.71(7) 3_545 .
Se3 Sn3 Se1 114.60(7) . .
Se6 Sn3 Se7 90.03(7) 3_545 3_545
Se3 Sn3 Se7 91.72(7) . 3_545
Se1 Sn3 Se7 90.98(7) . 3_545
Se6 Sn3 Se5 92.71(7) 3_545 .
Se3 Sn3 Se5 87.10(6) . .
Se1 Sn3 Se5 87.25(6) . .
Se7 Sn3 Se5 177.24(7) 3_545 .
Sn1 Se1 Sn3 94.45(6) . .
Sn2 Se2 Sn1 93.71(6) . .
Sn3 Se3 Sn2 95.20(7) . .
Sn1 Se4 Sn1 89.84(6) . 5_556
Sn1 Se5 Sn2 86.41(6) . .
Sn1 Se5 Sn3 86.45(6) . .
Sn2 Se5 Sn3 86.67(6) . .
Sn3 Se6 Sn2 88.72(7) 3 .
Sn2 Se7 Sn3 89.05(7) . 3
C2 N1 C4 110(3) . .
C2 N1 C3 111(3) . .
C4 N1 C3 104(4) . .
C2 N1 C1 113(2) . .
C4 N1 C1 110(3) . .
C3 N1 C1 109(3) . .
C9 N2 C10 120(3) . .
C9 N2 C8 117(3) . .
C10 N2 C8 113(3) . .
C9 N2 C7 102(3) . .
C10 N2 C7 92(4) . .
C8 N2 C7 107(4) . .
N1 C4 C5 128(3) . .
C6 C5 C4 135(4) . .
C10 C11 C12 134(4) . .
N2 C10 C11 135(4) . .

loop_
_geom_bond_atom_site_label_1
_geom_bond_atom_site_label_2
_geom_bond_distance
_geom_bond_site_symmetry_2
Sn1 Se4 2.523(2) .
Sn1 Se1 2.5659(19) .
Sn1 Se2 2.5714(19) .
Sn1 Se4 2.714(2) 5_556
Sn1 Se5 2.7375(19) .
Sn2 Se7 2.518(2) .
Sn2 Se3 2.566(2) .
Sn2 Se2 2.5692(19) .
Sn2 Se6 2.703(2) .
Sn2 Se5 2.741(2) .
Sn3 Se6 2.522(2) 3_545
Sn3 Se3 2.553(2) .
Sn3 Se1 2.5698(19) .
Sn3 Se7 2.693(2) 3_545
Sn3 Se5 2.7669(19) .
Se4 Sn1 2.714(2) 5_556
Se6 Sn3 2.522(2) 3
Se7 Sn3 2.693(2) 3
N1 C2 1.44(3) .
N1 C4 1.452(18) .
N1 C3 1.49(4) .
N1 C1 1.52(3) .
N2 C9 1.37(5) .
N2 C10 1.444(19) .
N2 C8 1.46(4) .
N2 C7 1.65(6) .
C4 C5 1.469(19) .
C5 C6 1.46(2) .
C11 C10 1.465(19) .
C11 C12 1.473(19) .

loop_
_geom_hbond_atom_site_label_D
_geom_hbond_atom_site_label_H
_geom_hbond_atom_site_label_A
_geom_hbond_distance_DH
_geom_hbond_distance_HA
_geom_hbond_distance_DA
_geom_hbond_angle_DHA
_geom_hbond_site_symmetry_A
C1 H1A Se2 0.98 2.96 3.82(4) 147.1 6_656
C1 H1C Se7 0.98 3.14 4.08(4) 160.6 .
C2 H2C Se6 0.98 3.10 4.00(3) 153.3 3_545
C9 H9C Se4 0.98 3.07 4.01(4) 163.5 .
C4 H4A Se1 0.99 3.14 3.97(5) 141.8 6_656
C3 H3A Se3 0.98 2.90 3.83(5) 158.0 6_656
C3 H3B Se5 0.98 3.06 3.81(5) 134.2 .
C3 H3C Se6 0.98 3.00 3.88(5) 150.7 3_545
C8 H8A Se5 0.98 2.82 3.61(3) 138.7 8_655
C8 H8C Se3 0.98 3.13 3.89(4) 135.9 3_545
C7 H7A Se7 0.98 3.11 3.96(6) 146.6 8_655
C7 H7B Se5 0.98 3.13 3.64(5) 113.7 .
C7 H7B Se6 0.98 2.99 3.95(6) 168.3 3_545
C7 H7C Se4 0.98 3.06 3.98(4) 157.5 .
C5 H5A Se1 0.99 3.08 3.96(7) 148.8 6_656
